data_4065452
loop_
_publ_author_name
'Pan, Baofei'
'Bezpalko, Mark W.'
'Foxman, Bruce M.'
'Thomas, Christine M.'

_publ_section_title
;
 Coordination of an N-Heterocyclic Phosphenium Containing Pincer Ligand to
 a Co(CO)2Fragment Allows Oxidation To Form an Unusual N-Heterocyclic
 Phosphinito Species
;
_journal_issue 21
_journal_name_full Organometallics
_journal_page_first 5560
_journal_paper_doi 10.1021/om200816p
_journal_volume 30
_journal_year 2011
_chemical_formula_moiety 'C44 H40 Co1 N2 O3 P3'
_chemical_formula_sum 'C44 H40 Co N2 O3 P3'
_chemical_formula_weight 796.67
_space_group_IT_number 14
_symmetry_cell_setting monoclinic
_symmetry_space_group_name_Hall '-P 2ybc'
_symmetry_space_group_name_H-M 'P 1 21/c 1'
_atom_sites_solution_hydrogens geom
_atom_sites_solution_primary other
_audit_creation_date 11-05-19
_audit_creation_method CRYSTALS_ver_14.15
_cell_angle_alpha 90
_cell_angle_beta 103.072(3)
_cell_angle_gamma 90
_cell_formula_units_Z 8
_cell_length_a 18.0670(12)
_cell_length_b 20.6693(14)
_cell_length_c 21.1505(13)
_cell_measurement_reflns_used 9442
_cell_measurement_temperature 120
_cell_measurement_theta_max 30
_cell_measurement_theta_min 3
_cell_volume 7693.6(9)
_computing_cell_refinement 'Apex2 (Bruker AXS, 2006)'
_computing_data_collection 'Apex2 (Bruker AXS, 2006)'
_computing_data_reduction 'Apex2 (Bruker AXS, 2006)'
_computing_molecular_graphics 'CAMERON (Watkin et al., 1996)'
_computing_publication_material 'CRYSTALS (Betteridge et al., 2003)'
_computing_structure_refinement 'CRYSTALS (Betteridge et al., 2003)'
_computing_structure_solution 'Superflip (Palatinus & Chapuis, 2007)'
_diffrn_ambient_temperature 120
_diffrn_measured_fraction_theta_full 0.997
_diffrn_measured_fraction_theta_max 0.997
_diffrn_measurement_device Area
_diffrn_measurement_device_type 'Bruker Kappa Apex2'
_diffrn_measurement_method '\f & \w scans'
_diffrn_radiation_monochromator graphite
_diffrn_radiation_type 'Mo K\a'
_diffrn_radiation_wavelength 0.71073
_diffrn_reflns_av_R_equivalents 0.041
_diffrn_reflns_limit_h_max 25
_diffrn_reflns_limit_h_min -25
_diffrn_reflns_limit_k_max 29
_diffrn_reflns_limit_k_min -29
_diffrn_reflns_limit_l_max 29
_diffrn_reflns_limit_l_min -29
_diffrn_reflns_number 139169
_diffrn_reflns_theta_full 30.010
_diffrn_reflns_theta_max 30.010
_diffrn_reflns_theta_min 1.396
_diffrn_standards_number 0
_exptl_absorpt_coefficient_mu 0.614
_exptl_absorpt_correction_T_max 0.85
_exptl_absorpt_correction_T_min 0.78
_exptl_absorpt_correction_type multi-scan
_exptl_absorpt_process_details 'Apex2 (Bruker AXS, 2006)'
_exptl_crystal_colour red
_exptl_crystal_density_diffrn 1.375
_exptl_crystal_density_method 'not measured'
_exptl_crystal_description 'prism fragment'
_exptl_crystal_F_000 3312
_exptl_crystal_size_max 0.640
_exptl_crystal_size_mid 0.404
_exptl_crystal_size_min 0.256
_refine_diff_density_max 1.75
_refine_diff_density_min -0.78
_refine_ls_extinction_method None
_refine_ls_goodness_of_fit_ref 1.0096
_refine_ls_hydrogen_treatment none
_refine_ls_matrix_type full
_refine_ls_number_parameters 955
_refine_ls_number_reflns 22395
_refine_ls_number_restraints 6
_refine_ls_R_factor_all 0.0570
_refine_ls_R_factor_gt 0.0444
_refine_ls_shift/su_max 0.0046633
_refine_ls_shift/su_mean 0.0001722
_refine_ls_structure_factor_coef Fsqd
_refine_ls_weighting_details
;
 Method= Modified Sheldrick 
 w=1/[\s^2^(F^2^) + ( 0.06P)^2^ + 7.41P] 
 ,where P=(max(Fo^2^,0) + 2Fc^2^)/3 
;
_refine_ls_weighting_scheme calc
_refine_ls_wR_factor_all 0.1333
_refine_ls_wR_factor_gt 0.1087
_refine_ls_wR_factor_ref 0.1333
_reflns_limit_h_max 24
_reflns_limit_h_min -25
_reflns_limit_k_max 29
_reflns_limit_k_min 0
_reflns_limit_l_max 29
_reflns_limit_l_min 0
_reflns_number_gt 17954
_reflns_number_total 22395
_reflns_threshold_expression I>2.0\s(I)
_oxford_diffrn_Wilson_B_factor 1.47
_oxford_diffrn_Wilson_scale 93.34
_oxford_refine_ls_r_factor_ref 0.0570
_oxford_refine_ls_scale 0.055038(6)
_oxford_reflns_number_all 22395
_oxford_reflns_threshold_expression_ref I>-10.0\s(I)
_oxford_structure_analysis_title 'BFPAN_563_0m in P2(1)/c'
_cod_data_source_file om200816p_si_002.cif
_cod_data_source_block 2
_cod_depositor_comments
;
The following automatic conversions were performed:

'_symmetry_cell_setting' value 'Monoclinic' changed to 'monoclinic'
according to /home/saulius/struct/CIF-dictionaries/cif_core.dic
dictionary named 'cif_core.dic' version 2.4.1 from
2010-06-29.

'_atom_sites_solution_primary' value 'Other' changed to
'other' according to
/home/saulius/struct/CIF-dictionaries/cif_core.dic dictionary named
'cif_core.dic' version 2.4.1 from
2010-06-29.

'_exptl_absorpt_correction_type' value 'Multi-scan'
changed to 'multi-scan' according to
/home/saulius/struct/CIF-dictionaries/cif_core.dic dictionary named
'cif_core.dic' version 2.4.1 from 2010-06-29.

Automatic conversion script
Id: cif_fix_values 1715 2011-07-08 13:25:40Z adriana 
;
_cod_original_sg_symbol_H-M 'P 1 21/c 1 '
_cod_original_formula_sum 'C44 H40 Co1 N2 O3 P3'
_cod_database_code 4065452

loop_
_symmetry_equiv_pos_as_xyz
x,y,z
-x,-y,-z
-x,y+1/2,-z+1/2
x,-y+1/2,z+1/2

loop_
_atom_site_label
_atom_site_type_symbol
_atom_site_fract_x
_atom_site_fract_y
_atom_site_fract_z
_atom_site_U_iso_or_equiv
_atom_site_occupancy
_atom_site_adp_type
_atom_site_refinement_flags_posn
_atom_site_refinement_flags_adp
Co1 Co 0.353988(14) 0.713277(13) 0.209291(12) 0.0157 1.0000 Uani . .
Co101 Co 0.112888(15) 0.274311(13) 0.209963(13) 0.0177 1.0000 Uani . .
P1 P 0.08763(3) 0.30323(3) 0.30299(3) 0.0189 1.0000 Uani . .
P2 P 0.23315(3) 0.27914(2) 0.26752(2) 0.0164 1.0000 Uani . .
P3 P 0.15919(3) 0.18481(2) 0.17774(2) 0.0177 1.0000 Uani . .
P101 P 0.39216(3) 0.80720(2) 0.17837(2) 0.0165 1.0000 Uani . .
P102 P 0.47312(3) 0.71650(2) 0.26927(2) 0.0152 1.0000 Uani . .
P103 P 0.32843(3) 0.67845(2) 0.30025(2) 0.0176 1.0000 Uani . .
O1 O -0.04749(10) 0.24376(11) 0.15461(10) 0.0432 1.0000 Uani . .
O2 O 0.14213(12) 0.38307(9) 0.13138(9) 0.0430 1.0000 Uani . .
O3 O 0.6096(2) 0.50917(13) 0.02034(16) 0.0849 1.0000 Uani . .
O101 O 0.19126(10) 0.72833(10) 0.15130(9) 0.0404 1.0000 Uani . .
O102 O 0.39589(12) 0.60975(10) 0.13050(10) 0.0444 1.0000 Uani . .
O103 O 0.1156(3) 0.6456(3) 0.0016(3) 0.1560 1.0000 Uani . .
N1 N 0.25008(9) 0.35888(8) 0.29196(8) 0.0200 1.0000 Uani . .
N2 N 0.29121(9) 0.28912(8) 0.21305(8) 0.0187 1.0000 Uani . .
N101 N 0.53364(9) 0.71303(8) 0.21592(8) 0.0178 1.0000 Uani . .
N102 N 0.49712(9) 0.63727(8) 0.29245(8) 0.0181 1.0000 Uani . .
C1 C -0.00431(12) 0.34423(11) 0.29319(11) 0.0260 1.0000 Uani . .
C2 C -0.01949(15) 0.39451(12) 0.24850(13) 0.0358 1.0000 Uani . .
C3 C -0.08579(18) 0.43086(15) 0.24217(17) 0.0511 1.0000 Uani . .
C4 C -0.13690(16) 0.41649(16) 0.28016(18) 0.0542 1.0000 Uani . .
C5 C -0.12311(14) 0.36660(15) 0.32321(16) 0.0455 1.0000 Uani . .
C6 C -0.05702(13) 0.32999(13) 0.33024(13) 0.0335 1.0000 Uani . .
C7 C 0.08197(12) 0.23886(11) 0.36128(11) 0.0253 1.0000 Uani . .
C8 C 0.13369(15) 0.23367(12) 0.42052(12) 0.0327 1.0000 Uani . .
C9 C 0.1303(2) 0.18121(15) 0.46137(15) 0.0483 1.0000 Uani . .
C10 C 0.0753(2) 0.13435(16) 0.44330(19) 0.0580 1.0000 Uani . .
C11 C 0.0239(2) 0.13890(14) 0.38455(18) 0.0536 1.0000 Uani . .
C12 C 0.02703(15) 0.19041(12) 0.34338(14) 0.0366 1.0000 Uani . .
C13 C 0.14961(11) 0.36285(10) 0.35280(10) 0.0205 1.0000 Uani . .
C14 C 0.12251(11) 0.39139(10) 0.40328(10) 0.0228 1.0000 Uani . .
C15 C 0.16190(12) 0.43944(11) 0.44215(10) 0.0245 1.0000 Uani . .
C16 C 0.23027(12) 0.46084(11) 0.42985(10) 0.0252 1.0000 Uani . .
C17 C 0.25874(12) 0.43412(10) 0.38051(10) 0.0239 1.0000 Uani . .
C18 C 0.21958(11) 0.38459(9) 0.34095(9) 0.0188 1.0000 Uani . .
C19 C 0.32163(12) 0.38405(10) 0.28068(10) 0.0219 1.0000 Uani . .
C20 C 0.33385(13) 0.35022(10) 0.21987(10) 0.0247 1.0000 Uani . .
C21 C 0.29174(11) 0.25010(9) 0.16003(9) 0.0170 1.0000 Uani . .
C22 C 0.34992(12) 0.25904(10) 0.12593(10) 0.0216 1.0000 Uani . .
C23 C 0.35477(13) 0.22067(11) 0.07375(10) 0.0257 1.0000 Uani . .
C24 C 0.30106(13) 0.17282(11) 0.05133(10) 0.0262 1.0000 Uani . .
C25 C 0.24307(12) 0.16380(10) 0.08353(10) 0.0225 1.0000 Uani . .
C26 C 0.23685(11) 0.20082(10) 0.13777(9) 0.0190 1.0000 Uani . .
C27 C 0.20059(11) 0.12147(10) 0.23585(10) 0.0198 1.0000 Uani . .
C28 C 0.25298(12) 0.07636(10) 0.22257(10) 0.0228 1.0000 Uani . .
C29 C 0.28536(13) 0.03058(11) 0.26845(12) 0.0276 1.0000 Uani . .
C30 C 0.26499(15) 0.02803(12) 0.32809(12) 0.0336 1.0000 Uani . .
C31 C 0.21164(17) 0.07116(13) 0.34075(12) 0.0380 1.0000 Uani . .
C32 C 0.18038(15) 0.11795(12) 0.29520(11) 0.0307 1.0000 Uani . .
C33 C 0.09061(12) 0.14050(11) 0.11661(10) 0.0254 1.0000 Uani . .
C34 C 0.05448(13) 0.17289(14) 0.06062(11) 0.0341 1.0000 Uani . .
C35 C -0.00159(15) 0.14125(17) 0.01496(13) 0.0448 1.0000 Uani . .
C36 C -0.02097(15) 0.07786(17) 0.02539(16) 0.0504 1.0000 Uani . .
C37 C 0.01331(15) 0.04610(15) 0.08049(16) 0.0466 1.0000 Uani . .
C38 C 0.06937(13) 0.07679(12) 0.12651(13) 0.0321 1.0000 Uani . .
C39 C 0.01530(12) 0.25496(11) 0.17606(11) 0.0275 1.0000 Uani . .
C40 C 0.12914(13) 0.34024(11) 0.16209(11) 0.0263 1.0000 Uani . .
C41 C 0.5720(3) 0.5675(2) 0.0308(2) 0.0762 1.0000 Uani . .
C42 C 0.6072(5) 0.6198(2) -0.0020(3) 0.1305 1.0000 Uani . .
C43 C 0.6616(3) 0.5899(3) -0.0293(4) 0.1242 1.0000 Uani . .
C44 C 0.6654(3) 0.5223(2) -0.0131(2) 0.0763 1.0000 Uani . .
C101 C 0.32155(11) 0.84637(10) 0.11455(9) 0.0205 1.0000 Uani . .
C102 C 0.28970(13) 0.80872(11) 0.06044(10) 0.0273 1.0000 Uani . .
C103 C 0.23595(14) 0.83457(13) 0.00946(11) 0.0322 1.0000 Uani . .
C104 C 0.21276(13) 0.89829(13) 0.01245(12) 0.0322 1.0000 Uani . .
C105 C 0.24296(13) 0.93553(12) 0.06627(12) 0.0316 1.0000 Uani . .
C106 C 0.29763(12) 0.90995(11) 0.11763(10) 0.0241 1.0000 Uani . .
C107 C 0.42755(11) 0.87182(9) 0.23734(9) 0.0187 1.0000 Uani . .
C108 C 0.47907(12) 0.91876(10) 0.22625(10) 0.0231 1.0000 Uani . .
C109 C 0.50711(12) 0.96524(11) 0.27274(11) 0.0255 1.0000 Uani . .
C110 C 0.48434(14) 0.96597(11) 0.33123(11) 0.0283 1.0000 Uani . .
C111 C 0.43265(14) 0.92029(11) 0.34249(11) 0.0296 1.0000 Uani . .
C112 C 0.40459(13) 0.87355(10) 0.29594(10) 0.0241 1.0000 Uani . .
C113 C 0.47181(11) 0.79789(9) 0.13942(9) 0.0181 1.0000 Uani . .
C114 C 0.47544(12) 0.83606(10) 0.08513(10) 0.0224 1.0000 Uani . .
C115 C 0.53478(13) 0.83150(11) 0.05377(10) 0.0252 1.0000 Uani . .
C116 C 0.59194(12) 0.78674(11) 0.07623(10) 0.0237 1.0000 Uani . .
C117 C 0.58960(11) 0.74717(10) 0.12851(9) 0.0209 1.0000 Uani . .
C118 C 0.53079(11) 0.75231(9) 0.16229(9) 0.0173 1.0000 Uani . .
C119 C 0.58217(11) 0.65525(10) 0.22293(10) 0.0202 1.0000 Uani . .
C120 C 0.57255(11) 0.61975(10) 0.28363(9) 0.0185 1.0000 Uani . .
C121 C 0.46734(11) 0.60592(9) 0.33862(9) 0.0175 1.0000 Uani . .
C122 C 0.50839(12) 0.55504(10) 0.37542(9) 0.0203 1.0000 Uani . .
C123 C 0.47943(12) 0.52147(10) 0.42088(10) 0.0235 1.0000 Uani . .
C124 C 0.40985(12) 0.53874(11) 0.43353(10) 0.0246 1.0000 Uani . .
C125 C 0.36847(12) 0.58805(11) 0.39804(10) 0.0228 1.0000 Uani . .
C126 C 0.39485(11) 0.62168(10) 0.34966(9) 0.0182 1.0000 Uani . .
C127 C 0.31677(12) 0.74037(10) 0.35878(10) 0.0228 1.0000 Uani . .
C128 C 0.37105(15) 0.74934(12) 0.41639(11) 0.0299 1.0000 Uani . .
C129 C 0.36566(19) 0.80176(14) 0.45726(13) 0.0430 1.0000 Uani . .
C130 C 0.3055(2) 0.84418(14) 0.44096(16) 0.0502 1.0000 Uani . .
C131 C 0.25094(18) 0.83557(13) 0.38422(16) 0.0455 1.0000 Uani . .
C132 C 0.25668(15) 0.78458(12) 0.34273(13) 0.0336 1.0000 Uani . .
C133 C 0.24101(11) 0.62976(10) 0.28770(10) 0.0226 1.0000 Uani . .
C134 C 0.23547(14) 0.57734(12) 0.24493(12) 0.0322 1.0000 Uani . .
C135 C 0.17324(16) 0.53582(14) 0.23559(15) 0.0427 1.0000 Uani . .
C136 C 0.11577(16) 0.54679(15) 0.26771(16) 0.0470 1.0000 Uani . .
C137 C 0.12019(14) 0.59893(15) 0.30917(14) 0.0411 1.0000 Uani . .
C138 C 0.18238(12) 0.64042(13) 0.31943(12) 0.0311 1.0000 Uani . .
C139 C 0.25492(12) 0.72399(11) 0.17362(11) 0.0253 1.0000 Uani . .
C140 C 0.37842(12) 0.65039(10) 0.16134(10) 0.0240 1.0000 Uani . .
C141 C 0.1567(4) 0.5977(3) 0.0485(3) 0.1102 1.0000 Uani . U
C142 C 0.1257(4) 0.5355(3) 0.0284(3) 0.1181 1.0000 Uani . U
C143 C 0.1125(6) 0.5409(3) -0.0389(3) 0.1465 1.0000 Uani . .
C144 C 0.0735(3) 0.6027(5) -0.0528(3) 0.1325 1.0000 Uani . .
H21 H 0.0140 0.4043 0.2234 0.0425 1.0000 Uiso R .
H31 H -0.0938 0.4649 0.2131 0.0608 1.0000 Uiso R .
H41 H -0.1810 0.4411 0.2753 0.0653 1.0000 Uiso R .
H51 H -0.1589 0.3570 0.3473 0.0553 1.0000 Uiso R .
H61 H -0.0477 0.2954 0.3602 0.0410 1.0000 Uiso R .
H81 H 0.1700 0.2656 0.4335 0.0385 1.0000 Uiso R .
H91 H 0.1663 0.1782 0.5012 0.0580 1.0000 Uiso R .
H101 H 0.0724 0.0987 0.4715 0.0701 1.0000 Uiso R .
H111 H -0.0136 0.1069 0.3720 0.0640 1.0000 Uiso R .
H121 H -0.0084 0.1935 0.3031 0.0438 1.0000 Uiso R .
H141 H 0.0756 0.3777 0.4093 0.0265 1.0000 Uiso R .
H151 H 0.1425 0.4575 0.4761 0.0304 1.0000 Uiso R .
H161 H 0.2572 0.4938 0.4553 0.0302 1.0000 Uiso R .
H171 H 0.3042 0.4484 0.3723 0.0288 1.0000 Uiso R .
H191 H 0.3635 0.3768 0.3168 0.0255 1.0000 Uiso R .
H192 H 0.3174 0.4302 0.2731 0.0262 1.0000 Uiso R .
H201 H 0.3893 0.3422 0.2245 0.0300 1.0000 Uiso R .
H202 H 0.3141 0.3775 0.1820 0.0300 1.0000 Uiso R .
H221 H 0.3866 0.2916 0.1400 0.0266 1.0000 Uiso R .
H231 H 0.3948 0.2268 0.0536 0.0315 1.0000 Uiso R .
H241 H 0.3046 0.1463 0.0163 0.0314 1.0000 Uiso R .
H251 H 0.2066 0.1311 0.0690 0.0261 1.0000 Uiso R .
H281 H 0.2666 0.0774 0.1823 0.0276 1.0000 Uiso R .
H291 H 0.3214 0.0012 0.2594 0.0336 1.0000 Uiso R .
H301 H 0.2866 -0.0032 0.3585 0.0396 1.0000 Uiso R .
H311 H 0.1961 0.0693 0.3796 0.0463 1.0000 Uiso R .
H321 H 0.1438 0.1461 0.3047 0.0372 1.0000 Uiso R .
H341 H 0.0668 0.2152 0.0531 0.0396 1.0000 Uiso R .
H351 H -0.0257 0.1644 -0.0211 0.0537 1.0000 Uiso R .
H361 H -0.0584 0.0567 -0.0059 0.0602 1.0000 Uiso R .
H371 H -0.0013 0.0035 0.0871 0.0562 1.0000 Uiso R .
H381 H 0.0939 0.0542 0.1651 0.0387 1.0000 Uiso R .
H411 H 0.5169 0.5659 0.0123 0.0914 1.0000 Uiso R .
H412 H 0.5829 0.5739 0.0773 0.0909 1.0000 Uiso R .
H421 H 0.6337 0.6503 0.0300 0.1564 1.0000 Uiso R .
H422 H 0.5709 0.6424 -0.0334 0.1563 1.0000 Uiso R .
H431 H 0.7093 0.6115 -0.0178 0.1506 1.0000 Uiso R .
H432 H 0.6427 0.5937 -0.0753 0.1507 1.0000 Uiso R .
H441 H 0.7148 0.5114 0.0161 0.0907 1.0000 Uiso R .
H442 H 0.6583 0.4961 -0.0528 0.0907 1.0000 Uiso R .
H1021 H 0.3053 0.7651 0.0579 0.0332 1.0000 Uiso R .
H1031 H 0.2160 0.8095 -0.0264 0.0391 1.0000 Uiso R .
H1041 H 0.1766 0.9164 -0.0226 0.0398 1.0000 Uiso R .
H1051 H 0.2277 0.9780 0.0685 0.0382 1.0000 Uiso R .
H1061 H 0.3188 0.9363 0.1523 0.0283 1.0000 Uiso R .
H1081 H 0.4957 0.9179 0.1865 0.0279 1.0000 Uiso R .
H1091 H 0.5421 0.9960 0.2643 0.0316 1.0000 Uiso R .
H1101 H 0.5044 0.9973 0.3620 0.0343 1.0000 Uiso R .
H1111 H 0.4157 0.9211 0.3816 0.0362 1.0000 Uiso R .
H1121 H 0.3711 0.8428 0.3042 0.0289 1.0000 Uiso R .
H1141 H 0.4369 0.8663 0.0703 0.0264 1.0000 Uiso R .
H1151 H 0.5364 0.8578 0.0185 0.0300 1.0000 Uiso R .
H1161 H 0.6336 0.7827 0.0557 0.0275 1.0000 Uiso R .
H1171 H 0.6274 0.7167 0.1421 0.0241 1.0000 Uiso R .
H1191 H 0.5660 0.6283 0.1852 0.0236 1.0000 Uiso R .
H1192 H 0.6349 0.6665 0.2274 0.0240 1.0000 Uiso R .
H1201 H 0.6121 0.6333 0.3213 0.0216 1.0000 Uiso R .
H1202 H 0.5754 0.5744 0.2778 0.0209 1.0000 Uiso R .
H1221 H 0.5558 0.5435 0.3692 0.0240 1.0000 Uiso R .
H1231 H 0.5087 0.4864 0.4429 0.0283 1.0000 Uiso R .
H1241 H 0.3912 0.5168 0.4656 0.0302 1.0000 Uiso R .
H1251 H 0.3213 0.5994 0.4067 0.0272 1.0000 Uiso R .
H1281 H 0.4111 0.7194 0.4280 0.0358 1.0000 Uiso R .
H1291 H 0.4030 0.8072 0.4955 0.0518 1.0000 Uiso R .
H1301 H 0.3009 0.8788 0.4675 0.0602 1.0000 Uiso R .
H1311 H 0.2106 0.8644 0.3728 0.0550 1.0000 Uiso R .
H1321 H 0.2211 0.7792 0.3045 0.0402 1.0000 Uiso R .
H1341 H 0.2748 0.5698 0.2232 0.0383 1.0000 Uiso R .
H1351 H 0.1705 0.5012 0.2063 0.0506 1.0000 Uiso R .
H1361 H 0.0731 0.5193 0.2601 0.0560 1.0000 Uiso R .
H1371 H 0.0814 0.6063 0.3306 0.0491 1.0000 Uiso R .
H1381 H 0.1847 0.6749 0.3491 0.0369 1.0000 Uiso R .
H1411 H 0.2114 0.5982 0.0495 0.1136 1.0000 Uiso R .
H1412 H 0.1462 0.6071 0.0925 0.1136 1.0000 Uiso R .
H1421 H 0.1578 0.4993 0.0454 0.2029 1.0000 Uiso R .
H1422 H 0.0742 0.5308 0.0347 0.2033 1.0000 Uiso R .
H1431 H 0.1600 0.5418 -0.0482 0.1893 1.0000 Uiso R .
H1432 H 0.0810 0.5084 -0.0606 0.1900 1.0000 Uiso R .
H1441 H 0.0216 0.5970 -0.0495 0.1503 1.0000 Uiso R .
H1442 H 0.0762 0.6196 -0.0949 0.1498 1.0000 Uiso R .

loop_
_atom_site_aniso_label
_atom_site_aniso_U_11
_atom_site_aniso_U_22
_atom_site_aniso_U_33
_atom_site_aniso_U_23
_atom_site_aniso_U_13
_atom_site_aniso_U_12
Co1 0.01502(12) 0.01640(12) 0.01579(12) 0.00240(9) 0.00346(9) 0.00118(9)
Co101 0.01522(12) 0.01810(13) 0.01921(13) -0.00336(9) 0.00284(10) -0.00127(9)
P1 0.0143(2) 0.0197(2) 0.0229(2) -0.00456(19) 0.00443(18) -0.00065(18)
P2 0.0153(2) 0.0169(2) 0.0174(2) -0.00239(17) 0.00439(17) -0.00259(17)
P3 0.0164(2) 0.0182(2) 0.0185(2) -0.00350(18) 0.00430(18) -0.00308(17)
P101 0.0185(2) 0.0160(2) 0.0157(2) 0.00377(17) 0.00525(17) 0.00335(17)
P102 0.0155(2) 0.0152(2) 0.0157(2) 0.00210(16) 0.00489(17) 0.00210(16)
P103 0.0160(2) 0.0192(2) 0.0183(2) 0.00340(18) 0.00531(18) 0.00060(17)
O1 0.0204(8) 0.0557(12) 0.0501(11) -0.0193(10) 0.0010(8) -0.0048(8)
O2 0.0539(12) 0.0335(10) 0.0395(10) 0.0112(8) 0.0057(9) -0.0046(9)
O3 0.118(3) 0.0430(15) 0.098(2) 0.0118(15) 0.034(2) -0.0155(16)
O101 0.0224(8) 0.0527(12) 0.0424(10) 0.0106(9) -0.0001(7) 0.0022(8)
O102 0.0489(11) 0.0396(11) 0.0433(10) -0.0183(9) 0.0073(9) 0.0074(9)
O103 0.164(5) 0.165(5) 0.161(5) 0.007(4) 0.084(4) 0.005(4)
N1 0.0189(8) 0.0196(8) 0.0226(8) -0.0068(6) 0.0070(6) -0.0047(6)
N2 0.0185(7) 0.0197(8) 0.0199(7) -0.0035(6) 0.0084(6) -0.0050(6)
N101 0.0167(7) 0.0191(8) 0.0191(7) 0.0044(6) 0.0074(6) 0.0042(6)
N102 0.0180(7) 0.0176(8) 0.0202(7) 0.0049(6) 0.0072(6) 0.0047(6)
C1 0.0174(9) 0.0264(10) 0.0329(11) -0.0114(9) 0.0028(8) 0.0018(8)
C2 0.0317(12) 0.0289(12) 0.0441(14) -0.0041(10) 0.0033(11) 0.0086(10)
C3 0.0453(16) 0.0355(15) 0.065(2) -0.0063(14) -0.0026(14) 0.0189(13)
C4 0.0277(13) 0.0468(17) 0.084(2) -0.0229(17) 0.0032(14) 0.0152(12)
C5 0.0208(11) 0.0476(16) 0.0690(19) -0.0222(15) 0.0121(12) 0.0039(11)
C6 0.0190(10) 0.0389(13) 0.0428(13) -0.0148(11) 0.0074(9) 0.0018(9)
C7 0.0258(10) 0.0230(10) 0.0319(11) -0.0020(8) 0.0166(9) 0.0024(8)
C8 0.0362(12) 0.0330(12) 0.0321(12) 0.0029(10) 0.0145(10) 0.0093(10)
C9 0.0634(19) 0.0441(16) 0.0441(15) 0.0165(13) 0.0265(14) 0.0220(14)
C10 0.078(2) 0.0382(16) 0.073(2) 0.0197(15) 0.050(2) 0.0115(16)
C11 0.0617(19) 0.0319(14) 0.083(2) 0.0029(15) 0.0485(19) -0.0080(13)
C12 0.0358(13) 0.0307(12) 0.0502(15) -0.0065(11) 0.0246(12) -0.0063(10)
C13 0.0194(9) 0.0204(9) 0.0216(9) -0.0025(7) 0.0043(7) -0.0010(7)
C14 0.0183(9) 0.0262(10) 0.0245(9) -0.0041(8) 0.0060(8) 0.0006(8)
C15 0.0241(10) 0.0259(10) 0.0241(9) -0.0075(8) 0.0066(8) 0.0017(8)
C16 0.0250(10) 0.0244(10) 0.0254(10) -0.0086(8) 0.0037(8) -0.0022(8)
C17 0.0236(10) 0.0223(10) 0.0263(10) -0.0070(8) 0.0068(8) -0.0062(8)
C18 0.0195(9) 0.0177(9) 0.0187(8) -0.0029(7) 0.0032(7) 0.0000(7)
C19 0.0221(9) 0.0208(9) 0.0241(9) -0.0031(7) 0.0081(8) -0.0075(7)
C20 0.0281(10) 0.0231(10) 0.0260(10) -0.0051(8) 0.0125(8) -0.0104(8)
C21 0.0178(8) 0.0180(9) 0.0154(8) 0.0003(7) 0.0044(7) -0.0005(7)
C22 0.0214(9) 0.0252(10) 0.0203(9) 0.0004(8) 0.0092(7) -0.0032(8)
C23 0.0283(10) 0.0321(11) 0.0203(9) -0.0011(8) 0.0134(8) -0.0031(9)
C24 0.0319(11) 0.0294(11) 0.0198(9) -0.0051(8) 0.0113(8) -0.0033(9)
C25 0.0251(10) 0.0233(10) 0.0200(9) -0.0041(7) 0.0072(8) -0.0038(8)
C26 0.0182(9) 0.0207(9) 0.0187(8) -0.0017(7) 0.0057(7) -0.0015(7)
C27 0.0206(9) 0.0168(9) 0.0226(9) -0.0023(7) 0.0062(7) -0.0031(7)
C28 0.0209(9) 0.0210(10) 0.0282(10) -0.0018(8) 0.0091(8) -0.0040(7)
C29 0.0259(10) 0.0201(10) 0.0370(12) -0.0016(9) 0.0079(9) 0.0005(8)
C30 0.0452(14) 0.0250(11) 0.0285(11) 0.0025(9) 0.0042(10) 0.0030(10)
C31 0.0603(17) 0.0328(13) 0.0236(11) 0.0017(9) 0.0154(11) 0.0085(12)
C32 0.0418(13) 0.0270(11) 0.0272(11) 0.0001(9) 0.0159(10) 0.0066(10)
C33 0.0195(9) 0.0314(11) 0.0262(10) -0.0137(8) 0.0072(8) -0.0040(8)
C34 0.0261(11) 0.0488(15) 0.0261(11) -0.0086(10) 0.0031(9) 0.0008(10)
C35 0.0252(11) 0.076(2) 0.0311(12) -0.0189(13) 0.0020(10) 0.0077(13)
C36 0.0219(11) 0.070(2) 0.0599(18) -0.0433(17) 0.0100(12) -0.0100(12)
C37 0.0266(12) 0.0499(17) 0.0649(19) -0.0342(15) 0.0137(13) -0.0149(11)
C38 0.0229(10) 0.0315(12) 0.0437(13) -0.0175(10) 0.0116(10) -0.0079(9)
C39 0.0216(10) 0.0295(11) 0.0304(11) -0.0099(9) 0.0039(8) -0.0017(8)
C40 0.0261(10) 0.0249(10) 0.0250(10) -0.0016(8) -0.0002(8) 0.0006(8)
C41 0.111(4) 0.061(2) 0.063(2) -0.0041(19) 0.033(2) -0.015(2)
C42 0.284(10) 0.037(2) 0.103(4) -0.004(2) 0.113(5) -0.020(4)
C43 0.090(4) 0.108(4) 0.181(6) 0.096(5) 0.042(4) 0.013(3)
C44 0.099(3) 0.070(3) 0.054(2) -0.0025(19) 0.004(2) -0.016(2)
C101 0.0195(9) 0.0225(9) 0.0201(9) 0.0077(7) 0.0056(7) 0.0037(7)
C102 0.0318(11) 0.0261(11) 0.0222(10) 0.0035(8) 0.0026(8) 0.0030(9)
C103 0.0312(12) 0.0416(14) 0.0215(10) 0.0094(9) 0.0008(9) -0.0029(10)
C104 0.0214(10) 0.0417(14) 0.0321(11) 0.0192(10) 0.0032(9) 0.0029(9)
C105 0.0284(11) 0.0307(12) 0.0359(12) 0.0146(10) 0.0082(10) 0.0101(9)
C106 0.0242(10) 0.0235(10) 0.0261(10) 0.0077(8) 0.0086(8) 0.0053(8)
C107 0.0208(9) 0.0166(9) 0.0191(8) 0.0023(7) 0.0053(7) 0.0031(7)
C108 0.0244(10) 0.0211(9) 0.0256(10) 0.0021(8) 0.0092(8) 0.0017(8)
C109 0.0241(10) 0.0208(10) 0.0311(11) 0.0011(8) 0.0051(8) 0.0012(8)
C110 0.0351(12) 0.0213(10) 0.0268(10) -0.0030(8) 0.0035(9) 0.0031(9)
C111 0.0425(13) 0.0257(11) 0.0226(10) -0.0004(8) 0.0115(9) 0.0021(9)
C112 0.0305(11) 0.0203(10) 0.0236(9) 0.0018(8) 0.0104(8) 0.0000(8)
C113 0.0194(9) 0.0189(9) 0.0175(8) 0.0036(7) 0.0074(7) 0.0017(7)
C114 0.0284(10) 0.0208(9) 0.0200(9) 0.0044(7) 0.0095(8) 0.0020(8)
C115 0.0326(11) 0.0262(10) 0.0201(9) 0.0049(8) 0.0127(8) -0.0001(9)
C116 0.0247(10) 0.0303(11) 0.0189(9) 0.0002(8) 0.0109(8) -0.0004(8)
C117 0.0210(9) 0.0237(10) 0.0198(9) 0.0005(7) 0.0088(7) 0.0022(7)
C118 0.0196(9) 0.0169(8) 0.0166(8) -0.0006(7) 0.0066(7) -0.0014(7)
C119 0.0199(9) 0.0197(9) 0.0227(9) 0.0037(7) 0.0083(7) 0.0062(7)
C120 0.0179(8) 0.0182(9) 0.0200(9) 0.0021(7) 0.0055(7) 0.0046(7)
C121 0.0203(9) 0.0167(8) 0.0152(8) 0.0020(7) 0.0036(7) 0.0008(7)
C122 0.0224(9) 0.0205(9) 0.0170(8) 0.0034(7) 0.0025(7) 0.0043(7)
C123 0.0271(10) 0.0214(10) 0.0197(9) 0.0056(7) 0.0003(8) 0.0003(8)
C124 0.0227(10) 0.0277(11) 0.0216(9) 0.0078(8) 0.0012(8) -0.0072(8)
C125 0.0197(9) 0.0283(10) 0.0201(9) 0.0046(8) 0.0039(7) -0.0040(8)
C126 0.0180(8) 0.0193(9) 0.0169(8) 0.0017(7) 0.0029(7) -0.0020(7)
C127 0.0271(10) 0.0213(9) 0.0246(9) 0.0033(8) 0.0154(8) -0.0004(8)
C128 0.0388(12) 0.0274(11) 0.0269(10) -0.0016(9) 0.0143(10) -0.0066(9)
C129 0.0658(19) 0.0364(14) 0.0330(13) -0.0102(11) 0.0242(13) -0.0166(13)
C130 0.079(2) 0.0302(13) 0.0550(18) -0.0113(12) 0.0446(17) -0.0064(14)
C131 0.0565(17) 0.0302(13) 0.0632(18) 0.0026(12) 0.0417(16) 0.0109(12)
C132 0.0340(12) 0.0301(12) 0.0425(13) 0.0074(10) 0.0208(11) 0.0071(10)
C133 0.0170(9) 0.0256(10) 0.0242(9) 0.0083(8) 0.0026(7) -0.0030(7)
C134 0.0306(11) 0.0284(12) 0.0364(12) 0.0024(9) 0.0051(10) -0.0067(9)
C135 0.0412(15) 0.0333(13) 0.0502(16) 0.0008(12) 0.0030(12) -0.0123(11)
C136 0.0303(13) 0.0438(16) 0.0634(19) 0.0135(14) 0.0029(13) -0.0171(12)
C137 0.0219(11) 0.0511(16) 0.0509(15) 0.0117(13) 0.0096(11) -0.0085(11)
C138 0.0197(10) 0.0415(13) 0.0321(11) 0.0067(10) 0.0061(9) -0.0045(9)
C139 0.0228(10) 0.0264(11) 0.0261(10) 0.0062(8) 0.0042(8) 0.0006(8)
C140 0.0247(10) 0.0219(10) 0.0244(10) 0.0001(8) 0.0033(8) 0.0012(8)
C141 0.128(4) 0.087(3) 0.116(4) 0.001(3) 0.030(3) 0.002(3)
C142 0.137(4) 0.090(3) 0.126(4) 0.002(3) 0.025(3) 0.003(3)
C143 0.260(10) 0.078(4) 0.099(5) -0.043(4) 0.035(6) -0.034(5)
C144 0.084(4) 0.245(10) 0.063(3) 0.015(5) 0.004(3) -0.043(5)

loop_
_atom_type_symbol
_atom_type_scat_dispersion_real
_atom_type_scat_dispersion_imag
_atom_type_scat_Cromer_Mann_a1
_atom_type_scat_Cromer_Mann_b1
_atom_type_scat_Cromer_Mann_a2
_atom_type_scat_Cromer_Mann_b2
_atom_type_scat_Cromer_Mann_a3
_atom_type_scat_Cromer_Mann_b3
_atom_type_scat_Cromer_Mann_a4
_atom_type_scat_Cromer_Mann_b4
_atom_type_scat_Cromer_Mann_c
_atom_type_scat_source
C 0.0033 0.0016 2.3100 20.8439 1.0200 10.2075 1.5886 0.5687 0.8650 51.6512 0.2156 'International Tables Vol C 4.2.6.8 and 6.1.1.4'
H 0.0000 0.0000 0.4930 10.5109 0.3229 26.1257 0.1402 3.1424 0.0408 57.7998 0.0030 'International Tables Vol C 4.2.6.8 and 6.1.1.4'
N 0.0061 0.0033 12.2126 0.0057 3.1322 9.8933 2.0125 28.9975 1.1663 0.5826 -11.5290 'International Tables Vol C 4.2.6.8 and 6.1.1.4'
O 0.0106 0.0060 3.0485 13.2771 2.2868 5.7011 1.5463 0.3239 0.8670 32.9089 0.2508 'International Tables Vol C 4.2.6.8 and 6.1.1.4'
P 0.1023 0.0942 6.4345 1.9067 4.1791 27.1570 1.7800 0.5260 1.4908 68.1645 1.1149 'International Tables Vol C 4.2.6.8 and 6.1.1.4'
Co 0.3494 0.9721 12.2841 4.2791 7.3409 0.2784 4.0034 13.5359 2.3488 71.1692 1.0118 'International Tables Vol C 4.2.6.8 and 6.1.1.4'

loop_
_geom_angle_atom_site_label_1
_geom_angle_atom_site_label_2
_geom_angle_atom_site_label_3
_geom_angle
_geom_angle_publ_flag
P101 Co1 P102 79.46(2) yes
P101 Co1 P103 133.51(2) yes
P102 Co1 P103 83.06(2) yes
P101 Co1 C139 96.65(7) yes
P102 Co1 C139 167.35(8) yes
P103 Co1 C139 91.22(7) yes
P101 Co1 C140 109.98(7) yes
P102 Co1 C140 90.81(7) yes
P103 Co1 C140 113.02(7) yes
C139 Co1 C140 101.82(10) yes
P1 Co101 P2 82.75(2) yes
P1 Co101 P3 132.48(2) yes
P2 Co101 P3 79.39(2) yes
P1 Co101 C39 91.96(7) yes
P2 Co101 C39 166.71(8) yes
P3 Co101 C39 95.56(7) yes
P1 Co101 C40 113.52(7) yes
P2 Co101 C40 90.61(7) yes
P3 Co101 C40 110.35(7) yes
C39 Co101 C40 102.68(11) yes
Co101 P1 C1 112.96(7) yes
Co101 P1 C7 117.31(7) yes
C1 P1 C7 102.97(10) yes
Co101 P1 C13 118.30(7) yes
C1 P1 C13 100.05(9) yes
C7 P1 C13 102.80(10) yes
Co101 P2 N1 106.77(6) yes
Co101 P2 N2 107.57(6) yes
N1 P2 N2 89.58(8) yes
Co101 P3 C26 112.15(7) yes
Co101 P3 C27 121.21(6) yes
C26 P3 C27 101.53(9) yes
Co101 P3 C33 113.40(7) yes
C26 P3 C33 103.48(9) yes
C27 P3 C33 103.01(10) yes
Co1 P101 C101 113.35(7) yes
Co1 P101 C107 121.41(6) yes
C101 P101 C107 104.90(9) yes
Co1 P101 C113 111.86(7) yes
C101 P101 C113 101.77(9) yes
C107 P101 C113 101.20(9) yes
Co1 P102 N101 107.21(6) yes
Co1 P102 N102 106.18(6) yes
N101 P102 N102 89.47(8) yes
Co1 P103 C126 118.02(6) yes
Co1 P103 C127 116.30(7) yes
C126 P103 C127 102.94(9) yes
Co1 P103 C133 113.33(7) yes
C126 P103 C133 99.35(9) yes
C127 P103 C133 104.73(10) yes
C41 O3 C44 109.9(3) yes
C141 O103 C144 102.0(6) yes
P2 N1 C18 120.98(14) yes
P2 N1 C19 113.10(13) yes
C18 N1 C19 120.11(16) yes
P2 N2 C20 114.76(13) yes
P2 N2 C21 125.77(13) yes
C20 N2 C21 118.76(15) yes
P102 N101 C118 126.40(13) yes
P102 N101 C119 114.58(12) yes
C118 N101 C119 118.00(15) yes
P102 N102 C120 112.21(12) yes
P102 N102 C121 122.06(13) yes
C120 N102 C121 119.89(16) yes
P1 C1 C2 117.18(18) yes
P1 C1 C6 123.71(19) yes
C2 C1 C6 119.0(2) yes
C1 C2 C3 120.1(3) yes
C1 C2 H21 120.4 no
C3 C2 H21 119.5 no
C2 C3 C4 119.9(3) yes
C2 C3 H31 118.5 no
C4 C3 H31 121.6 no
C3 C4 C5 120.3(3) yes
C3 C4 H41 118.9 no
C5 C4 H41 120.7 no
C4 C5 C6 120.4(3) yes
C4 C5 H51 118.9 no
C6 C5 H51 120.7 no
C1 C6 C5 120.2(3) yes
C1 C6 H61 119.7 no
C5 C6 H61 120.1 no
P1 C7 C8 122.35(18) yes
P1 C7 C12 118.77(19) yes
C8 C7 C12 118.7(2) yes
C7 C8 C9 120.3(3) yes
C7 C8 H81 120.0 no
C9 C8 H81 119.7 no
C8 C9 C10 120.2(3) yes
C8 C9 H91 119.1 no
C10 C9 H91 120.6 no
C9 C10 C11 120.0(3) yes
C9 C10 H101 120.4 no
C11 C10 H101 119.6 no
C10 C11 C12 120.3(3) yes
C10 C11 H111 120.1 no
C12 C11 H111 119.5 no
C7 C12 C11 120.5(3) yes
C7 C12 H121 119.3 no
C11 C12 H121 120.3 no
P1 C13 C14 116.64(15) yes
P1 C13 C18 124.48(15) yes
C14 C13 C18 118.74(18) yes
C13 C14 C15 122.33(19) yes
C13 C14 H141 117.6 no
C15 C14 H141 120.1 no
C14 C15 C16 118.54(18) yes
C14 C15 H151 120.5 no
C16 C15 H151 121.0 no
C15 C16 C17 120.88(19) yes
C15 C16 H161 119.6 no
C17 C16 H161 119.6 no
C16 C17 C18 121.19(19) yes
C16 C17 H171 120.9 no
C18 C17 H171 118.0 no
C13 C18 C17 118.32(17) yes
C13 C18 N1 122.19(17) yes
C17 C18 N1 119.49(17) yes
N1 C19 C20 106.08(16) yes
N1 C19 H191 112.4 no
C20 C19 H191 111.3 no
N1 C19 H192 109.8 no
C20 C19 H192 109.5 no
H191 C19 H192 107.7 no
C19 C20 N2 107.72(15) yes
C19 C20 H201 109.1 no
N2 C20 H201 111.0 no
C19 C20 H202 109.4 no
N2 C20 H202 109.2 no
H201 C20 H202 110.3 no
N2 C21 C22 118.65(17) yes
N2 C21 C26 123.55(16) yes
C22 C21 C26 117.80(17) yes
C21 C22 C23 121.49(19) yes
C21 C22 H221 118.7 no
C23 C22 H221 119.8 no
C22 C23 C24 121.09(19) yes
C22 C23 H231 119.1 no
C24 C23 H231 119.8 no
C23 C24 C25 118.34(19) yes
C23 C24 H241 121.3 no
C25 C24 H241 120.4 no
C24 C25 C26 122.50(19) yes
C24 C25 H251 119.1 no
C26 C25 H251 118.4 no
P3 C26 C21 121.80(14) yes
P3 C26 C25 119.45(15) yes
C21 C26 C25 118.75(17) yes
P3 C27 C28 122.13(15) yes
P3 C27 C32 119.53(16) yes
C28 C27 C32 118.3(2) yes
C27 C28 C29 120.73(19) yes
C27 C28 H281 119.6 no
C29 C28 H281 119.6 no
C28 C29 C30 120.3(2) yes
C28 C29 H291 120.0 no
C30 C29 H291 119.7 no
C29 C30 C31 119.3(2) yes
C29 C30 H301 119.8 no
C31 C30 H301 120.9 no
C30 C31 C32 120.4(2) yes
C30 C31 H311 120.6 no
C32 C31 H311 119.1 no
C31 C32 C27 121.0(2) yes
C31 C32 H321 118.6 no
C27 C32 H321 120.3 no
P3 C33 C34 118.41(19) yes
P3 C33 C38 122.13(19) yes
C34 C33 C38 119.3(2) yes
C33 C34 C35 119.5(3) yes
C33 C34 H341 121.2 no
C35 C34 H341 119.3 no
C34 C35 C36 120.2(3) yes
C34 C35 H351 117.6 no
C36 C35 H351 122.2 no
C35 C36 C37 120.7(2) yes
C35 C36 H361 119.6 no
C37 C36 H361 119.7 no
C36 C37 C38 119.9(3) yes
C36 C37 H371 119.5 no
C38 C37 H371 120.6 no
C33 C38 C37 120.4(3) yes
C33 C38 H381 119.7 no
C37 C38 H381 119.9 no
O1 C39 Co101 178.7(2) yes
O2 C40 Co101 177.9(2) yes
O3 C41 C42 105.7(4) yes
O3 C41 H411 112.5 no
C42 C41 H411 109.7 no
O3 C41 H412 106.2 no
C42 C41 H412 111.3 no
H411 C41 H412 111.3 no
C41 C42 C43 106.6(4) yes
C41 C42 H421 109.9 no
C43 C42 H421 107.2 no
C41 C42 H422 112.4 no
C43 C42 H422 111.7 no
H421 C42 H422 108.9 no
C42 C43 C44 109.4(4) yes
C42 C43 H431 111.7 no
C44 C43 H431 113.8 no
C42 C43 H432 105.2 no
C44 C43 H432 107.9 no
H431 C43 H432 108.4 no
C43 C44 O3 108.2(4) yes
C43 C44 H441 111.0 no
O3 C44 H441 107.1 no
C43 C44 H442 110.1 no
O3 C44 H442 111.0 no
H441 C44 H442 109.4 no
P101 C101 C102 116.68(16) yes
P101 C101 C106 123.93(17) yes
C102 C101 C106 119.38(19) yes
C101 C102 C103 120.7(2) yes
C101 C102 H1021 120.2 no
C103 C102 H1021 119.2 no
C102 C103 C104 119.8(2) yes
C102 C103 H1031 119.9 no
C104 C103 H1031 120.3 no
C103 C104 C105 120.0(2) yes
C103 C104 H1041 120.1 no
C105 C104 H1041 119.9 no
C104 C105 C106 120.6(2) yes
C104 C105 H1051 120.3 no
C106 C105 H1051 119.1 no
C105 C106 C101 119.6(2) yes
C105 C106 H1061 119.1 no
C101 C106 H1061 121.2 no
P101 C107 C108 122.10(15) yes
P101 C107 C112 119.59(15) yes
C108 C107 C112 118.29(19) yes
C107 C108 C109 120.77(19) yes
C107 C108 H1081 119.2 no
C109 C108 H1081 120.0 no
C108 C109 C110 120.3(2) yes
C108 C109 H1091 119.1 no
C110 C109 H1091 120.6 no
C109 C110 C111 119.5(2) yes
C109 C110 H1101 118.8 no
C111 C110 H1101 121.7 no
C110 C111 C112 120.2(2) yes
C110 C111 H1111 120.2 no
C112 C111 H1111 119.6 no
C107 C112 C111 120.9(2) yes
C107 C112 H1121 119.4 no
C111 C112 H1121 119.6 no
P101 C113 C114 119.80(15) yes
P101 C113 C118 121.56(13) yes
C114 C113 C118 118.64(17) yes
C113 C114 C115 122.45(19) yes
C113 C114 H1141 118.7 no
C115 C114 H1141 118.9 no
C114 C115 C116 118.55(18) yes
C114 C115 H1151 120.9 no
C116 C115 H1151 120.6 no
C115 C116 C117 120.84(18) yes
C115 C116 H1161 120.4 no
C117 C116 H1161 118.8 no
C116 C117 C118 121.50(19) yes
C116 C117 H1171 119.8 no
C118 C117 H1171 118.7 no
C113 C118 C117 117.98(17) yes
C113 C118 N101 123.53(16) yes
C117 C118 N101 118.49(17) yes
N101 C119 C120 107.31(15) yes
N101 C119 H1191 109.0 no
C120 C119 H1191 110.4 no
N101 C119 H1192 111.6 no
C120 C119 H1192 109.4 no
H1191 C119 H1192 109.2 no
C119 C120 N102 106.00(15) yes
C119 C120 H1201 110.3 no
N102 C120 H1201 110.6 no
C119 C120 H1202 110.3 no
N102 C120 H1202 110.0 no
H1201 C120 H1202 109.6 no
N102 C121 C122 119.95(17) yes
N102 C121 C126 122.09(17) yes
C122 C121 C126 117.94(17) yes
C121 C122 C123 121.51(19) yes
C121 C122 H1221 119.9 no
C123 C122 H1221 118.6 no
C122 C123 C124 120.44(19) yes
C122 C123 H1231 117.7 no
C124 C123 H1231 121.9 no
C123 C124 C125 119.14(18) yes
C123 C124 H1241 120.2 no
C125 C124 H1241 120.7 no
C124 C125 C126 121.96(19) yes
C124 C125 H1251 118.8 no
C126 C125 H1251 119.3 no
P103 C126 C121 124.34(14) yes
P103 C126 C125 116.52(15) yes
C121 C126 C125 118.91(18) yes
P103 C127 C128 121.34(17) yes
P103 C127 C132 119.67(18) yes
C128 C127 C132 118.6(2) yes
C127 C128 C129 120.6(3) yes
C127 C128 H1281 119.2 no
C129 C128 H1281 120.2 no
C128 C129 C130 119.9(3) yes
C128 C129 H1291 119.3 no
C130 C129 H1291 120.9 no
C129 C130 C131 120.2(2) yes
C129 C130 H1301 121.0 no
C131 C130 H1301 118.8 no
C130 C131 C132 120.4(3) yes
C130 C131 H1311 120.4 no
C132 C131 H1311 119.2 no
C127 C132 C131 120.4(3) yes
C127 C132 H1321 119.0 no
C131 C132 H1321 120.6 no
P103 C133 C134 116.73(16) yes
P103 C133 C138 124.40(18) yes
C134 C133 C138 118.8(2) yes
C133 C134 C135 120.4(2) yes
C133 C134 H1341 119.4 no
C135 C134 H1341 120.2 no
C134 C135 C136 120.1(3) yes
C134 C135 H1351 118.9 no
C136 C135 H1351 120.9 no
C135 C136 C137 119.9(2) yes
C135 C136 H1361 119.6 no
C137 C136 H1361 120.5 no
C136 C137 C138 120.6(3) yes
C136 C137 H1371 119.7 no
C138 C137 H1371 119.7 no
C133 C138 C137 120.2(3) yes
C133 C138 H1381 121.0 no
C137 C138 H1381 118.8 no
O101 C139 Co1 177.3(2) yes
O102 C140 Co1 178.6(2) yes
O103 C141 C142 107.5(6) yes
O103 C141 H1411 111.0 no
C142 C141 H1411 109.9 no
O103 C141 H1412 108.6 no
C142 C141 H1412 107.7 no
H1411 C141 H1412 112.0 no
C141 C142 C143 101.3(6) yes
C141 C142 H1421 115.2 no
C143 C142 H1421 113.1 no
C141 C142 H1422 111.9 no
C143 C142 H1422 101.5 no
H1421 C142 H1422 112.5 no
C142 C143 C144 103.8(6) yes
C142 C143 H1431 105.5 no
C144 C143 H1431 111.8 no
C142 C143 H1432 112.9 no
C144 C143 H1432 108.6 no
H1431 C143 H1432 113.8 no
O103 C144 C143 102.9(5) yes
O103 C144 H1441 110.3 no
C143 C144 H1441 108.2 no
O103 C144 H1442 111.6 no
C143 C144 H1442 112.2 no
H1441 C144 H1442 111.3 no

loop_
_geom_bond_atom_site_label_1
_geom_bond_atom_site_label_2
_geom_bond_distance
_geom_bond_publ_flag
Co1 P101 2.2083(6) yes
Co1 P102 2.2386(6) yes
Co1 P103 2.1988(5) yes
Co1 C139 1.792(2) yes
Co1 C140 1.765(2) yes
Co101 P1 2.2007(6) yes
Co101 P2 2.2398(6) yes
Co101 P3 2.2009(6) yes
Co101 C39 1.792(2) yes
Co101 C40 1.762(2) yes
P1 C1 1.834(2) yes
P1 C7 1.832(2) yes
P1 C13 1.830(2) yes
P2 N1 1.7337(17) yes
P2 N2 1.7369(16) yes
P3 C26 1.8248(19) yes
P3 C27 1.835(2) yes
P3 C33 1.822(2) yes
P101 C101 1.824(2) yes
P101 C107 1.841(2) yes
P101 C113 1.8228(19) yes
P102 N101 1.7412(16) yes
P102 N102 1.7362(17) yes
P103 C126 1.828(2) yes
P103 C127 1.825(2) yes
P103 C133 1.841(2) yes
O1 C39 1.146(3) yes
O2 C40 1.153(3) yes
O3 C41 1.425(5) yes
O3 C44 1.384(5) yes
O101 C139 1.144(3) yes
O102 C140 1.151(3) yes
O103 C141 1.476(8) yes
O103 C144 1.513(8) yes
N1 C18 1.385(2) yes
N1 C19 1.462(2) yes
N2 C20 1.469(3) yes
N2 C21 1.383(2) yes
N101 C118 1.386(2) yes
N101 C119 1.469(2) yes
N102 C120 1.462(2) yes
N102 C121 1.379(2) yes
C1 C2 1.390(4) yes
C1 C6 1.395(3) yes
C2 C3 1.395(4) yes
C2 H21 0.913 no
C3 C4 1.386(5) yes
C3 H31 0.923 no
C4 C5 1.361(5) yes
C4 H41 0.931 no
C5 C6 1.393(3) yes
C5 H51 0.930 no
C6 H61 0.945 no
C7 C8 1.387(3) yes
C7 C12 1.401(3) yes
C8 C9 1.396(4) yes
C8 H81 0.927 no
C9 C10 1.379(5) yes
C9 H91 0.942 no
C10 C11 1.376(5) yes
C10 H101 0.956 no
C11 C12 1.385(4) yes
C11 H111 0.941 no
C12 H121 0.946 no
C13 C14 1.401(3) yes
C13 C18 1.416(3) yes
C14 C15 1.380(3) yes
C14 H141 0.928 no
C15 C16 1.391(3) yes
C15 H151 0.945 no
C16 C17 1.379(3) yes
C16 H161 0.933 no
C17 C18 1.407(3) yes
C17 H171 0.925 no
C19 C20 1.523(3) yes
C19 H191 0.958 no
C19 H192 0.967 no
C20 H201 0.998 no
C20 H202 0.979 no
C21 C22 1.415(2) yes
C21 C26 1.425(3) yes
C22 C23 1.378(3) yes
C22 H221 0.944 no
C23 C24 1.392(3) yes
C23 H231 0.927 no
C24 C25 1.385(3) yes
C24 H241 0.935 no
C25 C26 1.404(3) yes
C25 H251 0.946 no
C27 C28 1.402(3) yes
C27 C32 1.386(3) yes
C28 C29 1.386(3) yes
C28 H281 0.938 no
C29 C30 1.393(3) yes
C29 H291 0.942 no
C30 C31 1.383(4) yes
C30 H301 0.933 no
C31 C32 1.391(3) yes
C31 H311 0.928 no
C32 H321 0.937 no
C33 C34 1.388(3) yes
C33 C38 1.400(3) yes
C34 C35 1.394(4) yes
C34 H341 0.924 no
C35 C36 1.387(5) yes
C35 H351 0.922 no
C36 C37 1.359(5) yes
C36 H361 0.941 no
C37 C38 1.389(3) yes
C37 H371 0.938 no
C38 H381 0.957 no
C41 C42 1.500(6) yes
C41 H411 0.985 no
C41 H412 0.967 no
C42 C43 1.392(8) yes
C42 H421 0.968 no
C42 H422 0.944 no
C43 C44 1.436(6) yes
C43 H431 0.952 no
C43 H432 0.960 no
C44 H441 0.991 no
C44 H442 0.982 no
C101 C102 1.396(3) yes
C101 C106 1.390(3) yes
C102 C103 1.385(3) yes
C102 H1021 0.949 no
C103 C104 1.388(4) yes
C103 H1031 0.922 no
C104 C105 1.380(4) yes
C104 H1041 0.947 no
C105 C106 1.396(3) yes
C105 H1051 0.925 no
C106 H1061 0.924 no
C107 C108 1.401(3) yes
C107 C112 1.393(3) yes
C108 C109 1.386(3) yes
C108 H1081 0.955 no
C109 C110 1.389(3) yes
C109 H1091 0.942 no
C110 C111 1.386(3) yes
C110 H1101 0.931 no
C111 C112 1.391(3) yes
C111 H1111 0.946 no
C112 H1121 0.921 no
C113 C114 1.407(3) yes
C113 C118 1.423(3) yes
C114 C115 1.386(3) yes
C114 H1141 0.935 no
C115 C116 1.388(3) yes
C115 H1151 0.928 no
C116 C117 1.384(3) yes
C116 H1161 0.954 no
C117 C118 1.412(2) yes
C117 H1171 0.925 no
C119 C120 1.522(3) yes
C119 H1191 0.963 no
C119 H1192 0.965 no
C120 H1201 0.984 no
C120 H1202 0.948 no
C121 C122 1.415(3) yes
C121 C126 1.419(3) yes
C122 C123 1.381(3) yes
C122 H1221 0.927 no
C123 C124 1.390(3) yes
C123 H1231 0.955 no
C124 C125 1.381(3) yes
C124 H1241 0.939 no
C125 C126 1.406(3) yes
C125 H1251 0.941 no
C127 C128 1.393(3) yes
C127 C132 1.401(3) yes
C128 C129 1.403(3) yes
C128 H1281 0.941 no
C129 C130 1.379(5) yes
C129 H1291 0.935 no
C130 C131 1.381(5) yes
C130 H1301 0.924 no
C131 C132 1.390(4) yes
C131 H1311 0.931 no
C132 H1321 0.919 no
C133 C134 1.400(3) yes
C133 C138 1.394(3) yes
C134 C135 1.392(3) yes
C134 H1341 0.942 no
C135 C136 1.382(4) yes
C135 H1351 0.939 no
C136 C137 1.380(4) yes
C136 H1361 0.943 no
C137 C138 1.391(3) yes
C137 H1371 0.929 no
C138 H1381 0.944 no
C141 C142 1.428(8) yes
C141 H1411 0.983 no
C141 H1412 1.010 no
C142 C143 1.394(9) yes
C142 H1421 0.964 no
C142 H1422 0.974 no
C143 C144 1.457(10) yes
C143 H1431 0.923 no
C143 H1432 0.931 no
C144 H1441 0.963 no
C144 H1442 0.969 no
